data_4321072
loop_
_publ_author_name
'Bas de Bruin'
'Eckhard Bill'
'Eberhard Bothe'
'Thomas Weyherm\"uller'
'Karl Wieghardt'

_publ_section_title
;
 Molecular and Electronic Structures of Bis(pyridine-2,6-diimine)metal
 Complexes [ML2](PF6)n (n = 0, 1, 2, 3; M = Mn, Fe, Co, Ni, Cu, Zn)
;
_journal_name_full 'Inorganic Chemistry'
_journal_page_first 2936
_journal_page_last 2947
_journal_paper_doi 10.1021/ic000113j
_journal_volume 39
_journal_year 2000
_chemical_formula_structural '[C46 H46 Mn N6 O4 ]2+, 2 (P F6)-'
_chemical_formula_sum 'C46 H46 F12 Mn N6 O4 P2'
_chemical_formula_weight 1091.77
_chemical_name_systematic
; 
 ? 
;
_space_group_IT_number 14
_symmetry_cell_setting monoclinic
_symmetry_space_group_name_Hall '-P 2ybc'
_symmetry_space_group_name_H-M 'P 1 21/c 1'
_atom_sites_solution_hydrogens geom
_atom_sites_solution_primary direct
_atom_sites_solution_secondary difmap
_audit_creation_method SHELXL
_cell_angle_alpha 90.00
_cell_angle_beta 113.89(3)
_cell_angle_gamma 90.00
_cell_formula_units_Z 4
_cell_length_a 19.973(4)
_cell_length_b 15.102(3)
_cell_length_c 17.257(4)
_cell_measurement_reflns_used 6813
_cell_measurement_temperature 100(2)
_cell_volume 4759(2)
_computing_cell_refinement 'Siemens SAINT 5'
_computing_data_collection 'Siemens SAINT 5'
_computing_data_reduction 'Siemens SAINT 5'
_computing_structure_refinement 'SHELXL-93 (Sheldrick, 1993)'
_computing_structure_solution 'SHELXS-86 (Sheldrick, 1990)'
_diffrn_ambient_temperature 100(2)
_diffrn_measurement_device 'Siemens SMART CCD-Detector'
_diffrn_radiation_monochromator graphite
_diffrn_radiation_source 'fine-focus sealed tube'
_diffrn_radiation_type MoK\a
_diffrn_radiation_wavelength 0.71073
_diffrn_reflns_av_R_equivalents 0.0397
_diffrn_reflns_av_sigmaI/netI 0.0316
_diffrn_reflns_limit_h_max 22
_diffrn_reflns_limit_h_min -30
_diffrn_reflns_limit_k_max 23
_diffrn_reflns_limit_k_min -18
_diffrn_reflns_limit_l_max 26
_diffrn_reflns_limit_l_min -16
_diffrn_reflns_number 36091
_diffrn_reflns_theta_max 25.00
_diffrn_reflns_theta_min 1.75
_exptl_absorpt_coefficient_mu 0.442
_exptl_absorpt_correction_T_max 0.955
_exptl_absorpt_correction_T_min 0.792
_exptl_absorpt_correction_type 'SADABS, G.M. Sheldrick 1994'
_exptl_crystal_colour red
_exptl_crystal_density_diffrn 1.524
_exptl_crystal_description 'opaque block'
_exptl_crystal_F_000 2236
_exptl_crystal_size_max 0.48
_exptl_crystal_size_mid 0.48
_exptl_crystal_size_min 0.15
_refine_diff_density_max 1.200
_refine_diff_density_min -0.721
_refine_diff_density_rms 0.062
_refine_ls_extinction_method none
_refine_ls_goodness_of_fit_all 1.037
_refine_ls_goodness_of_fit_obs 1.080
_refine_ls_matrix_type full
_refine_ls_number_parameters 660
_refine_ls_number_reflns 8221
_refine_ls_number_restraints 25
_refine_ls_restrained_S_all 1.083
_refine_ls_restrained_S_obs 1.123
_refine_ls_R_factor_all 0.0647
_refine_ls_R_factor_obs 0.0441
_refine_ls_shift/esd_max 0.000
_refine_ls_shift/esd_mean 0.000
_refine_ls_structure_factor_coef Fsqd
_refine_ls_weighting_details 'w=1/[\s^2^(Fo^2^)+(0.0536P)^2^+6.2682P] where P=(Fo^2^+2Fc^2^)/3'
_refine_ls_weighting_scheme calc
_refine_ls_wR_factor_all 0.1198
_refine_ls_wR_factor_obs 0.1067
_reflns_number_observed 6359
_reflns_number_total 8275
_reflns_observed_criterion >2sigma(I)
_cod_data_source_file ic000113j_1.cif
_cod_data_source_block '[Mn(II)L(0)2]2+'
_cod_depositor_comments
;
The following automatic conversions were performed:

'_symmetry_cell_setting' value 'Monoclinic' changed to 'monoclinic'
according to the built-in table from CIF Core dictionary named
'cif_core.dic' version 2.4.1 from 2010-06-29.

Automatic conversion script
Id: cif_fix_values 1646 2011-03-28 12:23:43Z adriana 

The following automatic conversions were performed:

'_refine_ls_weighting_scheme' value 'calc
w=1/[\s^2^(Fo^2^)+(0.0536P)^2^+6.2682P] where P=(Fo^2^+2Fc^2^)/3' was
changed to 'calc'. New tag '_refine_ls_weighting_details' was
created. The value of the new tag was set to
'w=1/[\s^2^(Fo^2^)+(0.0536P)^2^+6.2682P] where P=(Fo^2^+2Fc^2^)/3'.

Automatic conversion script
Id: cif_fix_values 3143 2015-03-26 13:38:13Z robertas 
;
_cod_original_cell_volume 4759.3(17)
_cod_database_code 4321072

loop_
_symmetry_equiv_pos_as_xyz
'x, y, z'
'-x, y+1/2, -z+1/2'
'-x, -y, -z'
'x, -y-1/2, z-1/2'

loop_
_atom_site_aniso_label
_atom_site_aniso_U_11
_atom_site_aniso_U_22
_atom_site_aniso_U_33
_atom_site_aniso_U_23
_atom_site_aniso_U_13
_atom_site_aniso_U_12
Mn1 0.0261(2) 0.0189(2) 0.0186(2) 0.0023(2) 0.0077(2) -0.0004(2)
O1 0.0488(15) 0.0261(12) 0.057(2) 0.0039(11) 0.0194(13) 0.0046(11)
O2 0.0460(14) 0.0431(14) 0.0258(12) -0.0027(10) 0.0142(10) -0.0157(11)
O3 0.0269(12) 0.060(2) 0.0203(11) 0.0081(10) 0.0037(9) -0.0042(11)
O4 0.0425(13) 0.0322(12) 0.0396(13) -0.0026(10) 0.0225(11) -0.0101(10)
N1 0.0263(13) 0.0295(14) 0.0194(13) -0.0001(11) 0.0083(10) -0.0054(11)
N2 0.0222(13) 0.0258(13) 0.0241(13) 0.0059(11) 0.0071(10) -0.0021(10)
N3 0.0258(13) 0.0206(13) 0.0297(14) 0.0009(11) 0.0126(11) -0.0019(10)
N4 0.0287(13) 0.0223(13) 0.0222(13) 0.0011(10) 0.0107(11) -0.0002(10)
N5 0.0276(13) 0.0207(13) 0.0198(12) 0.0019(10) 0.0103(10) 0.0038(10)
N6 0.0286(13) 0.0204(12) 0.0218(13) -0.0020(10) 0.0121(11) 0.0010(10)
C1 0.076(3) 0.027(2) 0.075(3) 0.002(2) 0.035(2) -0.001(2)
C2 0.041(2) 0.027(2) 0.031(2) 0.0011(14) 0.0141(15) 0.0021(14)
C3 0.029(2) 0.032(2) 0.032(2) 0.0020(14) 0.0055(14) -0.0019(14)
C4 0.031(2) 0.028(2) 0.027(2) -0.0010(13) 0.0068(13) -0.0058(13)
C5 0.031(2) 0.026(2) 0.0168(14) -0.0028(12) 0.0084(12) -0.0026(13)
C6 0.036(2) 0.034(2) 0.038(2) -0.0104(15) 0.021(2) -0.0095(15)
C7 0.050(2) 0.025(2) 0.045(2) -0.0066(15) 0.026(2) -0.011(2)
C8 0.025(2) 0.037(2) 0.0199(15) -0.0006(13) 0.0084(12) -0.0076(13)
C9 0.038(2) 0.052(2) 0.022(2) -0.003(2) 0.0098(14) -0.005(2)
C10 0.025(2) 0.035(2) 0.022(2) 0.0050(13) 0.0065(13) -0.0070(13)
C11 0.034(2) 0.047(2) 0.025(2) 0.009(2) 0.0049(14) -0.008(2)
C12 0.031(2) 0.045(2) 0.038(2) 0.023(2) 0.0045(15) 0.001(2)
C13 0.026(2) 0.031(2) 0.045(2) 0.015(2) 0.0108(15) 0.0033(14)
C14 0.0219(15) 0.027(2) 0.033(2) 0.0086(13) 0.0101(13) -0.0004(12)
C15 0.025(2) 0.021(2) 0.036(2) 0.0046(13) 0.0141(14) -0.0012(12)
C16 0.041(2) 0.023(2) 0.051(2) 0.005(2) 0.024(2) 0.0046(14)
C17 0.028(2) 0.0187(14) 0.029(2) 0.0003(12) 0.0146(13) 0.0011(12)
C18 0.032(2) 0.021(2) 0.036(2) -0.0011(13) 0.0193(14) -0.0027(13)
C19 0.033(2) 0.024(2) 0.032(2) -0.0065(13) 0.0142(14) -0.0048(13)
C20 0.035(2) 0.027(2) 0.030(2) -0.0008(13) 0.0156(14) -0.0024(13)
C21 0.039(2) 0.033(2) 0.033(2) 0.0010(14) 0.0169(15) -0.0137(15)
C22 0.033(2) 0.028(2) 0.032(2) -0.0016(13) 0.0118(14) -0.0078(14)
C23 0.044(2) 0.043(2) 0.028(2) -0.0070(15) 0.012(2) -0.008(2)
C24 0.029(2) 0.043(2) 0.027(2) 0.0081(15) 0.0051(14) -0.0037(15)
C25 0.029(2) 0.031(2) 0.0221(15) 0.0043(13) 0.0064(13) -0.0072(13)
C26 0.030(2) 0.063(2) 0.019(2) -0.005(2) 0.0088(14) -0.013(2)
C27 0.027(2) 0.050(2) 0.026(2) -0.0099(15) 0.0116(14) -0.0084(15)
C28 0.027(2) 0.0199(15) 0.025(2) 0.0013(12) 0.0075(13) -0.0062(12)
C29 0.042(2) 0.040(2) 0.017(2) 0.0018(13) 0.0090(14) 0.0102(15)
C30 0.035(2) 0.039(2) 0.023(2) -0.0003(14) 0.0091(13) 0.0073(15)
C31 0.032(2) 0.023(2) 0.0215(15) -0.0018(12) 0.0154(13) -0.0006(13)
C32 0.035(2) 0.025(2) 0.031(2) 0.0039(13) 0.0089(14) -0.0059(14)
C33 0.033(2) 0.0200(15) 0.0223(15) -0.0007(12) 0.0142(13) 0.0003(13)
C34 0.043(2) 0.022(2) 0.028(2) 0.0019(13) 0.0171(15) 0.0006(14)
C35 0.048(2) 0.023(2) 0.030(2) 0.0092(14) 0.012(2) 0.0050(15)
C36 0.035(2) 0.030(2) 0.031(2) 0.0065(14) 0.0072(14) 0.0065(14)
C37 0.029(2) 0.024(2) 0.025(2) 0.0009(12) 0.0113(13) 0.0049(13)
C38 0.025(2) 0.024(2) 0.032(2) 0.0015(13) 0.0102(13) 0.0057(13)
C39 0.032(2) 0.042(2) 0.072(3) 0.026(2) -0.010(2) -0.003(2)
C40 0.0220(15) 0.0226(15) 0.026(2) -0.0004(12) 0.0095(12) 0.0014(12)
C41 0.031(2) 0.028(2) 0.024(2) -0.0061(13) 0.0104(13) -0.0038(13)
C42 0.038(2) 0.032(2) 0.028(2) 0.0005(14) 0.0170(14) -0.0017(14)
C43 0.029(2) 0.026(2) 0.033(2) 0.0005(13) 0.0159(14) -0.0015(13)
C44 0.027(2) 0.024(2) 0.028(2) -0.0045(13) 0.0101(13) -0.0018(12)
C45 0.028(2) 0.026(2) 0.022(2) -0.0001(12) 0.0106(13) 0.0034(13)
C46 0.049(2) 0.033(2) 0.054(2) -0.010(2) 0.029(2) -0.018(2)
P1 0.0299(4) 0.0221(4) 0.0243(4) 0.0018(3) 0.0119(3) 0.0022(3)
F11 0.0462(11) 0.0244(9) 0.0385(11) -0.0025(8) 0.0228(9) -0.0022(8)
F12 0.0368(10) 0.0266(10) 0.0384(10) -0.0016(8) 0.0151(8) -0.0003(8)
F13 0.0458(11) 0.0419(11) 0.0379(11) -0.0105(9) 0.0262(9) -0.0100(9)
F14 0.0536(12) 0.0357(11) 0.0274(10) -0.0001(8) 0.0057(9) 0.0116(9)
F15 0.0398(11) 0.0371(11) 0.0442(12) 0.0101(9) -0.0024(9) 0.0000(9)
F16 0.0602(13) 0.0311(10) 0.0693(14) -0.0068(10) 0.0483(12) -0.0028(9)
P2 0.0374(5) 0.0491(6) 0.0366(5) 0.0112(4) 0.0124(4) -0.0019(4)
F21 0.122(3) 0.171(3) 0.0292(13) -0.003(2) 0.0126(15) -0.100(2)
F22 0.062(2) 0.035(2) 0.039(2) 0.0151(13) 0.026(2) 0.0136(14)
F23 0.033(2) 0.094(3) 0.065(3) -0.006(3) 0.021(2) 0.024(2)
F24 0.167(5) 0.024(2) 0.073(3) -0.010(2) 0.076(3) -0.021(2)
F25 0.047(2) 0.094(3) 0.083(3) 0.018(2) 0.043(2) 0.004(2)
F26 0.083(3) 0.028(2) 0.028(2) -0.0022(12) 0.022(2) 0.0045(15)

loop_
_atom_site_label
_atom_site_type_symbol
_atom_site_fract_x
_atom_site_fract_y
_atom_site_fract_z
_atom_site_U_iso_or_equiv
_atom_site_thermal_displace_type
_atom_site_occupancy
_atom_site_calc_flag
_atom_site_refinement_flags
_atom_site_disorder_group
Mn1 Mn 0.27396(2) -0.00282(3) 0.12347(3) 0.02162(12) Uani 1 d . .
O1 O 0.09200(14) 0.35449(15) 0.2085(2) 0.0446(6) Uani 1 d . .
O2 O 0.24668(13) -0.0972(2) -0.27381(13) 0.0384(6) Uani 1 d . .
O3 O 0.63853(12) -0.0188(2) 0.40943(13) 0.0376(6) Uani 1 d . .
O4 O 0.00072(12) -0.30633(15) 0.08737(14) 0.0362(5) Uani 1 d . .
N1 N 0.25803(13) 0.0485(2) 0.23895(15) 0.0254(5) Uani 1 d . .
N2 N 0.32038(13) -0.0991(2) 0.22518(15) 0.0248(5) Uani 1 d . .
N3 N 0.30776(13) -0.1224(2) 0.0704(2) 0.0249(5) Uani 1 d . .
N4 N 0.37190(13) 0.0889(2) 0.15631(15) 0.0243(5) Uani 1 d . .
N5 N 0.24146(13) 0.1100(2) 0.03830(14) 0.0225(5) Uani 1 d . .
N6 N 0.15636(13) -0.0234(2) 0.03319(15) 0.0230(5) Uani 1 d . .
C1 C 0.1209(3) 0.4408(2) 0.2098(3) 0.0578(11) Uani 1 d . .
H1A H 0.0829(3) 0.4850(2) 0.2022(3) 0.087 Uiso 1 calc R .
H1B H 0.1375(3) 0.4463(2) 0.1637(3) 0.087 Uiso 1 calc R .
H1C H 0.1624(3) 0.4506(2) 0.2642(3) 0.087 Uiso 1 calc R .
C2 C 0.1376(2) 0.2837(2) 0.2182(2) 0.0331(7) Uani 1 d . .
C3 C 0.1053(2) 0.2014(2) 0.2132(2) 0.0332(7) Uani 1 d . .
H3 H 0.0551(2) 0.1977(2) 0.2040(2) 0.040 Uiso 1 calc R .
C4 C 0.1453(2) 0.1249(2) 0.2215(2) 0.0299(7) Uani 1 d . .
H4 H 0.1226(2) 0.0688(2) 0.2175(2) 0.036 Uiso 1 calc R .
C5 C 0.2189(2) 0.1299(2) 0.2357(2) 0.0251(6) Uani 1 d . .
C6 C 0.2515(2) 0.2120(2) 0.2421(2) 0.0343(8) Uani 1 d . .
H6 H 0.3019(2) 0.2157(2) 0.2524(2) 0.041 Uiso 1 calc R .
C7 C 0.2109(2) 0.2891(2) 0.2336(2) 0.0378(8) Uani 1 d . .
H7 H 0.2337(2) 0.3453(2) 0.2383(2) 0.045 Uiso 1 calc R .
C8 C 0.2958(2) 0.0105(2) 0.3096(2) 0.0274(7) Uani 1 d . .
C9 C 0.3105(2) 0.0467(2) 0.3955(2) 0.0380(8) Uani 1 d . .
H9A H 0.2865(2) 0.1044(2) 0.3897(2) 0.057 Uiso 1 calc R .
H9B H 0.3634(2) 0.0537(2) 0.4276(2) 0.057 Uiso 1 calc R .
H9C H 0.2913(2) 0.0058(2) 0.4256(2) 0.057 Uiso 1 calc R .
C10 C 0.3275(2) -0.0776(2) 0.3031(2) 0.0285(7) Uani 1 d . .
C11 C 0.3593(2) -0.1363(2) 0.3703(2) 0.0377(8) Uani 1 d . .
H11 H 0.3650(2) -0.1206(2) 0.4260(2) 0.045 Uiso 1 calc R .
C12 C 0.3823(2) -0.2180(2) 0.3543(2) 0.0411(9) Uani 1 d . .
H12 H 0.4034(2) -0.2595(2) 0.3991(2) 0.049 Uiso 1 calc R .
C13 C 0.3746(2) -0.2394(2) 0.2731(2) 0.0351(8) Uani 1 d . .
H13 H 0.3903(2) -0.2954(2) 0.2615(2) 0.042 Uiso 1 calc R .
C14 C 0.3434(2) -0.1773(2) 0.2089(2) 0.0276(7) Uani 1 d . .
C15 C 0.3324(2) -0.1902(2) 0.1183(2) 0.0268(7) Uani 1 d . .
C16 C 0.3518(2) -0.2777(2) 0.0926(2) 0.0366(8) Uani 1 d . .
H16A H 0.3418(2) -0.2764(2) 0.0322(2) 0.055 Uiso 1 calc R .
H16B H 0.3224(2) -0.3243(2) 0.1032(2) 0.055 Uiso 1 calc R .
H16C H 0.4039(2) -0.2897(2) 0.1257(2) 0.055 Uiso 1 calc R .
C17 C 0.2925(2) -0.1227(2) -0.0181(2) 0.0242(6) Uani 1 d . .
C18 C 0.2417(2) -0.1797(2) -0.0750(2) 0.0278(7) Uani 1 d . .
H18 H 0.2188(2) -0.2236(2) -0.0547(2) 0.033 Uiso 1 calc R .
C19 C 0.2240(2) -0.1732(2) -0.1615(2) 0.0291(7) Uani 1 d . .
H19 H 0.1889(2) -0.2120(2) -0.2002(2) 0.035 Uiso 1 calc R .
C20 C 0.2584(2) -0.1095(2) -0.1904(2) 0.0298(7) Uani 1 d . .
C21 C 0.3089(2) -0.0518(2) -0.1333(2) 0.0343(8) Uani 1 d . .
H21 H 0.3322(2) -0.0081(2) -0.1535(2) 0.041 Uiso 1 calc R .
C22 C 0.3252(2) -0.0576(2) -0.0481(2) 0.0313(7) Uani 1 d . .
H22 H 0.3589(2) -0.0172(2) -0.0097(2) 0.038 Uiso 1 calc R .
C23 C 0.1902(2) -0.1483(2) -0.3358(2) 0.0388(8) Uani 1 d . .
H23A H 0.1873(2) -0.1336(2) -0.3924(2) 0.058 Uiso 1 calc R .
H23B H 0.1432(2) -0.1350(2) -0.3329(2) 0.058 Uiso 1 calc R .
H23C H 0.2012(2) -0.2115(2) -0.3247(2) 0.058 Uiso 1 calc R .
C24 C 0.6985(2) -0.0392(2) 0.3880(2) 0.0350(8) Uani 1 d . .
H24A H 0.7410(2) -0.0561(2) 0.4393(2) 0.052 Uiso 1 calc R .
H24B H 0.7107(2) 0.0128(2) 0.3624(2) 0.052 Uiso 1 calc R .
H24C H 0.6850(2) -0.0885(2) 0.3475(2) 0.052 Uiso 1 calc R .
C25 C 0.5741(2) 0.0064(2) 0.3444(2) 0.0285(7) Uani 1 d . .
C26 C 0.5232(2) 0.0483(3) 0.3674(2) 0.0376(8) Uani 1 d . .
H26 H 0.5335(2) 0.0567(3) 0.4257(2) 0.045 Uiso 1 calc R .
C27 C 0.4576(2) 0.0782(2) 0.3064(2) 0.0343(8) Uani 1 d . .
H27 H 0.4233(2) 0.1077(2) 0.3227(2) 0.041 Uiso 1 calc R .
C28 C 0.4421(2) 0.0649(2) 0.2213(2) 0.0250(6) Uani 1 d . .
C29 C 0.4920(2) 0.0218(2) 0.1984(2) 0.0339(8) Uani 1 d . .
H29 H 0.4809(2) 0.0115(2) 0.1401(2) 0.041 Uiso 1 calc R .
C30 C 0.5585(2) -0.0069(2) 0.2596(2) 0.0330(7) Uani 1 d . .
H30 H 0.5931(2) -0.0356(2) 0.2432(2) 0.040 Uiso 1 calc R .
C31 C 0.3611(2) 0.1658(2) 0.1216(2) 0.0239(6) Uani 1 d . .
C32 C 0.4148(2) 0.2405(2) 0.1466(2) 0.0320(7) Uani 1 d . .
H32A H 0.4603(2) 0.2214(2) 0.1931(2) 0.048 Uiso 1 calc R .
H32B H 0.3942(2) 0.2909(2) 0.1652(2) 0.048 Uiso 1 calc R .
H32C H 0.4252(2) 0.2581(2) 0.0979(2) 0.048 Uiso 1 calc R .
C33 C 0.2870(2) 0.1789(2) 0.0513(2) 0.0240(6) Uani 1 d . .
C34 C 0.2654(2) 0.2545(2) 0.0018(2) 0.0298(7) Uani 1 d . .
H34 H 0.2976(2) 0.3036(2) 0.0121(2) 0.036 Uiso 1 calc R .
C35 C 0.1962(2) 0.2570(2) -0.0628(2) 0.0354(8) Uani 1 d . .
H35 H 0.1804(2) 0.3083(2) -0.0974(2) 0.042 Uiso 1 calc R .
C36 C 0.1497(2) 0.1852(2) -0.0773(2) 0.0340(7) Uani 1 d . .
H36 H 0.1024(2) 0.1859(2) -0.1223(2) 0.041 Uiso 1 calc R .
C37 C 0.1741(2) 0.1117(2) -0.0241(2) 0.0259(7) Uani 1 d . .
C38 C 0.1287(2) 0.0314(2) -0.0285(2) 0.0276(7) Uani 1 d . .
C39 C 0.0556(2) 0.0234(3) -0.1020(3) 0.0587(12) Uani 1 d . .
H39A H 0.0319(2) -0.0318(3) -0.0970(3) 0.088 Uiso 1 calc R .
H39B H 0.0626(2) 0.0230(3) -0.1551(3) 0.088 Uiso 1 calc R .
H39C H 0.0247(2) 0.0738(3) -0.1019(3) 0.088 Uiso 1 calc R .
C40 C 0.1176(2) -0.1003(2) 0.0419(2) 0.0234(6) Uani 1 d . .
C41 C 0.1163(2) -0.1137(2) 0.1213(2) 0.0279(7) Uani 1 d . .
H41 H 0.1428(2) -0.0749(2) 0.1668(2) 0.034 Uiso 1 calc R .
C42 C 0.0770(2) -0.1827(2) 0.1343(2) 0.0314(7) Uani 1 d . .
H42 H 0.0755(2) -0.1906(2) 0.1882(2) 0.038 Uiso 1 calc R .
C43 C 0.0393(2) -0.2409(2) 0.0684(2) 0.0283(7) Uani 1 d . .
C44 C 0.0445(2) -0.2321(2) -0.0094(2) 0.0267(7) Uani 1 d . .
H44 H 0.0217(2) -0.2741(2) -0.0532(2) 0.032 Uiso 1 calc R .
C45 C 0.0832(2) -0.1614(2) -0.0222(2) 0.0253(6) Uani 1 d . .
H45 H 0.0863(2) -0.1547(2) -0.0754(2) 0.030 Uiso 1 calc R .
C46 C -0.0418(2) -0.3645(2) 0.0198(2) 0.0425(9) Uani 1 d . .
H46A H -0.0668(2) -0.4081(2) 0.0408(2) 0.064 Uiso 1 calc R .
H46B H -0.0096(2) -0.3951(2) -0.0017(2) 0.064 Uiso 1 calc R .
H46C H -0.0783(2) -0.3300(2) -0.0261(2) 0.064 Uiso 1 calc R .
P1 P 0.12552(4) 0.92006(5) 0.37651(5) 0.0251(2) Uani 1 d . .
F11 F 0.09821(10) 0.82038(11) 0.35178(11) 0.0345(4) Uani 1 d . .
F12 F 0.15388(10) 1.02007(11) 0.40110(11) 0.0340(4) Uani 1 d . .
F13 F 0.17729(11) 0.91015(13) 0.32607(12) 0.0389(5) Uani 1 d . .
F14 F 0.19126(11) 0.88612(13) 0.46075(11) 0.0423(5) Uani 1 d . .
F15 F 0.06096(11) 0.95479(13) 0.29193(13) 0.0467(5) Uani 1 d . .
F16 F 0.07452(12) 0.93032(12) 0.42698(14) 0.0464(5) Uani 1 d . .
P2 P 0.44730(5) 0.31811(6) 0.43300(6) 0.0419(2) Uani 1 d D .
F21 F 0.4164(2) 0.2950(3) 0.33562(14) 0.1131(14) Uani 1 d D .
F22 F 0.4487(2) 0.4231(2) 0.4174(2) 0.0435(7) Uani 0.70 d PD 1
F23 F 0.5275(2) 0.3129(4) 0.4385(3) 0.0637(12) Uani 0.70 d PD 1
F24 F 0.4414(3) 0.2177(2) 0.4536(2) 0.0789(14) Uani 0.70 d PD 1
F25 F 0.3687(2) 0.3348(3) 0.4359(2) 0.0689(10) Uani 0.70 d PD 1
F26 F 0.4796(4) 0.3414(4) 0.5314(2) 0.047(2) Uani 0.70 d PD 1
F27 F 0.4929(5) 0.2266(5) 0.4629(6) 0.074(3) Uiso 0.30 d PD 2
F28 F 0.3795(5) 0.2587(8) 0.4273(7) 0.088(3) Uiso 0.30 d PD 2
F29 F 0.4012(8) 0.3991(8) 0.3795(9) 0.132(5) Uiso 0.30 d PD 2
F30 F 0.5178(6) 0.3472(10) 0.4179(11) 0.105(6) Uiso 0.30 d PD 2
F31 F 0.4780(18) 0.3389(19) 0.5322(6) 0.128(10) Uiso 0.30 d PD 2

loop_
_atom_type_symbol
_atom_type_description
_atom_type_scat_dispersion_real
_atom_type_scat_dispersion_imag
_atom_type_scat_source
C C 0.0033 0.0016 'International Tables Vol C Tables 4.2.6.8 and 6.1.1.4'
H H 0.0000 0.0000 'International Tables Vol C Tables 4.2.6.8 and 6.1.1.4'
N N 0.0061 0.0033 'International Tables Vol C Tables 4.2.6.8 and 6.1.1.4'
O O 0.0106 0.0060 'International Tables Vol C Tables 4.2.6.8 and 6.1.1.4'
F F 0.0171 0.0103 'International Tables Vol C Tables 4.2.6.8 and 6.1.1.4'
P P 0.1023 0.0942 'International Tables Vol C Tables 4.2.6.8 and 6.1.1.4'
Mn Mn 0.3368 0.7283 'International Tables Vol C Tables 4.2.6.8 and 6.1.1.4'

loop_
_geom_angle_atom_site_label_1
_geom_angle_atom_site_label_2
_geom_angle_atom_site_label_3
_geom_angle
_geom_angle_site_symmetry_1
_geom_angle_site_symmetry_3
_geom_angle_publ_flag
N5 Mn1 N2 169.56(9) . . ?
N5 Mn1 N3 114.27(9) . . ?
N2 Mn1 N3 72.06(9) . . ?
N5 Mn1 N6 72.41(9) . . ?
N2 Mn1 N6 116.74(9) . . ?
N3 Mn1 N6 90.48(9) . . ?
N5 Mn1 N4 71.44(9) . . ?
N2 Mn1 N4 99.42(9) . . ?
N3 Mn1 N4 102.76(9) . . ?
N6 Mn1 N4 143.81(9) . . ?
N5 Mn1 N1 102.47(9) . . ?
N2 Mn1 N1 71.74(9) . . ?
N3 Mn1 N1 143.25(9) . . ?
N6 Mn1 N1 100.14(9) . . ?
N4 Mn1 N1 89.17(9) . . ?
C2 O1 C1 117.8(3) . . ?
C20 O2 C23 117.4(2) . . ?
C25 O3 C24 117.1(2) . . ?
C43 O4 C46 116.9(2) . . ?
C8 N1 C5 121.3(3) . . ?
C8 N1 Mn1 116.3(2) . . ?
C5 N1 Mn1 121.4(2) . . ?
C10 N2 C14 121.5(3) . . ?
C10 N2 Mn1 119.1(2) . . ?
C14 N2 Mn1 119.4(2) . . ?
C15 N3 C17 123.1(3) . . ?
C15 N3 Mn1 118.6(2) . . ?
C17 N3 Mn1 117.9(2) . . ?
C31 N4 C28 121.2(2) . . ?
C31 N4 Mn1 118.0(2) . . ?
C28 N4 Mn1 120.5(2) . . ?
C33 N5 C37 120.8(2) . . ?
C33 N5 Mn1 120.0(2) . . ?
C37 N5 Mn1 119.1(2) . . ?
C38 N6 C40 122.6(3) . . ?
C38 N6 Mn1 117.6(2) . . ?
C40 N6 Mn1 119.6(2) . . ?
O1 C2 C7 125.4(3) . . ?
O1 C2 C3 114.9(3) . . ?
C7 C2 C3 119.7(3) . . ?
C4 C3 C2 120.6(3) . . ?
C3 C4 C5 120.0(3) . . ?
C6 C5 C4 119.4(3) . . ?
C6 C5 N1 122.0(3) . . ?
C4 C5 N1 118.5(3) . . ?
C5 C6 C7 120.5(3) . . ?
C2 C7 C6 119.8(3) . . ?
N1 C8 C9 125.7(3) . . ?
N1 C8 C10 115.6(3) . . ?
C9 C8 C10 118.7(3) . . ?
N2 C10 C11 120.7(3) . . ?
N2 C10 C8 114.6(3) . . ?
C11 C10 C8 124.6(3) . . ?
C12 C11 C10 118.6(3) . . ?
C11 C12 C13 120.0(3) . . ?
C12 C13 C14 118.6(3) . . ?
N2 C14 C13 120.6(3) . . ?
N2 C14 C15 114.6(3) . . ?
C13 C14 C15 124.8(3) . . ?
N3 C15 C16 126.3(3) . . ?
N3 C15 C14 115.1(3) . . ?
C16 C15 C14 118.6(3) . . ?
C18 C17 C22 119.5(3) . . ?
C18 C17 N3 122.5(3) . . ?
C22 C17 N3 117.8(3) . . ?
C17 C18 C19 120.8(3) . . ?
C20 C19 C18 119.1(3) . . ?
O2 C20 C19 124.8(3) . . ?
O2 C20 C21 115.1(3) . . ?
C19 C20 C21 120.1(3) . . ?
C22 C21 C20 120.4(3) . . ?
C21 C22 C17 120.0(3) . . ?
O3 C25 C30 124.0(3) . . ?
O3 C25 C26 116.5(3) . . ?
C30 C25 C26 119.5(3) . . ?
C27 C26 C25 120.7(3) . . ?
C26 C27 C28 119.8(3) . . ?
C29 C28 C27 119.7(3) . . ?
C29 C28 N4 118.9(3) . . ?
C27 C28 N4 121.2(3) . . ?
C28 C29 C30 120.7(3) . . ?
C25 C30 C29 119.7(3) . . ?
N4 C31 C32 125.6(3) . . ?
N4 C31 C33 114.9(3) . . ?
C32 C31 C33 119.5(3) . . ?
N5 C33 C34 121.1(3) . . ?
N5 C33 C31 114.4(2) . . ?
C34 C33 C31 124.5(3) . . ?
C35 C34 C33 118.7(3) . . ?
C34 C35 C36 120.2(3) . . ?
C35 C36 C37 118.4(3) . . ?
N5 C37 C36 120.8(3) . . ?
N5 C37 C38 114.5(2) . . ?
C36 C37 C38 124.6(3) . . ?
N6 C38 C37 115.6(3) . . ?
N6 C38 C39 126.4(3) . . ?
C37 C38 C39 118.0(3) . . ?
C45 C40 C41 119.1(3) . . ?
C45 C40 N6 124.5(3) . . ?
C41 C40 N6 116.4(2) . . ?
C42 C41 C40 120.5(3) . . ?
C41 C42 C43 120.0(3) . . ?
O4 C43 C42 115.5(3) . . ?
O4 C43 C44 124.5(3) . . ?
C42 C43 C44 120.0(3) . . ?
C45 C44 C43 119.4(3) . . ?
C44 C45 C40 120.7(3) . . ?
F16 P1 F15 90.53(13) . . ?
F16 P1 F14 90.32(12) . . ?
F15 P1 F14 178.97(12) . . ?
F16 P1 F11 90.74(10) . . ?
F15 P1 F11 90.19(11) . . ?
F14 P1 F11 90.38(11) . . ?
F16 P1 F13 179.63(12) . . ?
F15 P1 F13 89.66(12) . . ?
F14 P1 F13 89.48(11) . . ?
F11 P1 F13 89.57(10) . . ?
F16 P1 F12 89.96(10) . . ?
F15 P1 F12 90.03(10) . . ?
F14 P1 F12 89.40(10) . . ?
F11 P1 F12 179.27(11) . . ?
F13 P1 F12 89.73(10) . . ?
F23 P2 F24 96.1(3) . . ?
F23 P2 F21 90.1(2) . . ?
F24 P2 F21 89.7(2) . . ?
F21 P2 F29 70.5(6) . . ?
F23 P2 F26 89.1(3) . . ?
F24 P2 F26 90.4(3) . . ?
F21 P2 F26 179.2(3) . . ?
F21 P2 F30 82.9(6) . . ?
F29 P2 F30 92.1(8) . . ?
F21 P2 F28 81.6(4) . . ?
F29 P2 F28 96.9(7) . . ?
F30 P2 F28 158.4(8) . . ?
F21 P2 F31 178.5(11) . . ?
F29 P2 F31 110.7(12) . . ?
F30 P2 F31 98.0(14) . . ?
F28 P2 F31 97.2(13) . . ?
F23 P2 F25 172.2(2) . . ?
F24 P2 F25 88.9(2) . . ?
F21 P2 F25 95.8(2) . . ?
F26 P2 F25 84.9(3) . . ?
F23 P2 F22 88.4(2) . . ?
F24 P2 F22 174.3(2) . . ?
F21 P2 F22 93.7(2) . . ?
F26 P2 F22 86.2(2) . . ?
F25 P2 F22 86.3(2) . . ?
F21 P2 F27 94.5(4) . . ?
F29 P2 F27 164.5(7) . . ?
F30 P2 F27 82.3(6) . . ?
F28 P2 F27 83.9(6) . . ?
F31 P2 F27 84.5(12) . . ?

loop_
_geom_bond_atom_site_label_1
_geom_bond_atom_site_label_2
_geom_bond_distance
_geom_bond_site_symmetry_2
_geom_bond_publ_flag
Mn1 N5 2.171(2) . ?
Mn1 N2 2.177(2) . ?
Mn1 N3 2.249(2) . ?
Mn1 N6 2.253(3) . ?
Mn1 N4 2.274(2) . ?
Mn1 N1 2.277(2) . ?
O1 C2 1.370(4) . ?
O1 C1 1.422(4) . ?
O2 C20 1.374(4) . ?
O2 C23 1.427(4) . ?
O3 C25 1.374(4) . ?
O3 C24 1.423(4) . ?
O4 C43 1.372(4) . ?
O4 C46 1.432(4) . ?
N1 C8 1.281(4) . ?
N1 C5 1.445(4) . ?
N2 C10 1.335(4) . ?
N2 C14 1.338(4) . ?
N3 C15 1.283(4) . ?
N3 C17 1.430(4) . ?
N4 C31 1.284(4) . ?
N4 C28 1.443(4) . ?
N5 C33 1.339(4) . ?
N5 C37 1.341(4) . ?
N6 C38 1.283(4) . ?
N6 C40 1.438(4) . ?
C2 C7 1.381(5) . ?
C2 C3 1.388(4) . ?
C3 C4 1.378(4) . ?
C4 C5 1.392(4) . ?
C5 C6 1.384(4) . ?
C6 C7 1.392(5) . ?
C8 C9 1.494(4) . ?
C8 C10 1.496(5) . ?
C10 C11 1.392(4) . ?
C11 C12 1.384(5) . ?
C12 C13 1.385(5) . ?
C13 C14 1.392(4) . ?
C14 C15 1.500(4) . ?
C15 C16 1.493(4) . ?
C17 C18 1.388(4) . ?
C17 C22 1.392(4) . ?
C18 C19 1.390(4) . ?
C19 C20 1.387(4) . ?
C20 C21 1.393(4) . ?
C21 C22 1.374(4) . ?
C25 C30 1.383(4) . ?
C25 C26 1.386(5) . ?
C26 C27 1.382(5) . ?
C27 C28 1.386(4) . ?
C28 C29 1.377(4) . ?
C29 C30 1.390(4) . ?
C31 C32 1.495(4) . ?
C31 C33 1.499(4) . ?
C33 C34 1.386(4) . ?
C34 C35 1.381(5) . ?
C35 C36 1.382(5) . ?
C36 C37 1.396(4) . ?
C37 C38 1.497(4) . ?
C38 C39 1.501(5) . ?
C40 C45 1.390(4) . ?
C40 C41 1.395(4) . ?
C41 C42 1.377(4) . ?
C42 C43 1.393(4) . ?
C43 C44 1.393(4) . ?
C44 C45 1.388(4) . ?
P1 F16 1.593(2) . ?
P1 F15 1.595(2) . ?
P1 F14 1.598(2) . ?
P1 F11 1.599(2) . ?
P1 F13 1.606(2) . ?
P1 F12 1.609(2) . ?
P2 F23 1.567(3) . ?
P2 F24 1.573(3) . ?
P2 F21 1.577(2) . ?
P2 F29 1.584(7) . ?
P2 F26 1.593(3) . ?
P2 F30 1.595(7) . ?
P2 F28 1.595(7) . ?
P2 F31 1.598(7) . ?
P2 F25 1.610(3) . ?
P2 F22 1.610(2) . ?
P2 F27 1.620(7) . ?
